data_7059418
loop_
_publ_author_name
'Choudhari, Dinkar'
'Salunke-Gawali, Sunita'
'Chakravarty, Debamitra'
'Shaikh, Samir R.'
'Lande, Dipali N.'
'Gejji, Shridhar P.'
'Rao, Pradeep Kumar'
'Satpute, Surekha'
'Puranik, Vedavati G.'
'Gonnade, Rajesh'

_publ_section_title
;
 Synthesis and biological activity of imidazole based 1,4-naphthoquinones
;
_journal_issue 17
_journal_name_full 'New Journal of Chemistry'
_journal_page_first 6889
_journal_page_last 6901
_journal_paper_doi 10.1039/C9NJ04339J
_journal_volume 44
_journal_year 2020
_chemical_formula_moiety 'C13 H12 N2 O3'
_chemical_formula_sum 'C13 H12 N2 O3'
_chemical_formula_weight 244.25
_chemical_name_common naphthoquinones
_space_group_IT_number 61
_space_group_name_Hall '-P 2ac 2ab'
_space_group_name_H-M_alt 'P b c a'
_symmetry_cell_setting orthorhombic
_symmetry_space_group_name_H-M 'P b c a'
_atom_sites_solution_hydrogens geom
_atom_sites_solution_primary direct
_atom_sites_solution_secondary difmap
_audit_creation_method SHELXL-97
_audit_update_record
;
2019-02-13 deposited with the CCDC.	2020-03-17 downloaded from the CCDC.
;
_cell_angle_alpha 90.00
_cell_angle_beta 90.00
_cell_angle_gamma 90.00
_cell_formula_units_Z 8
_cell_length_a 7.8552(6)
_cell_length_b 13.2661(11)
_cell_length_c 21.1966(17)
_cell_measurement_reflns_used 9984
_cell_measurement_temperature 273(2)
_cell_measurement_theta_max 28.00
_cell_measurement_theta_min 3.07
_cell_volume 2208.9(3)
_computing_cell_refinement 'Bruker SAINT'
_computing_data_collection 'Bruker APEX2'
_computing_data_reduction 'Bruker SAINT'
_computing_molecular_graphics 'Bruker SHELXTL, ORTEP & PLUTON'
_computing_publication_material 'Bruker SHELXTL'
_computing_structure_refinement 'SHELXL-2014 (Sheldrick 2014)'
_computing_structure_solution 'SHELXS-97 (Sheldrick 2008)'
_diffrn_ambient_temperature 273(2)
_diffrn_measured_fraction_theta_full 0.999
_diffrn_measured_fraction_theta_max 0.999
_diffrn_measurement_device_type 'Bruker PHOTON 100 CMOS'
_diffrn_measurement_method '\f and \w scans'
_diffrn_radiation_monochromator graphite
_diffrn_radiation_source 'fine-focus sealed tube'
_diffrn_radiation_type MoK\a
_diffrn_radiation_wavelength 0.71073
_diffrn_reflns_av_R_equivalents 0.0786
_diffrn_reflns_av_sigmaI/netI 0.0237
_diffrn_reflns_limit_h_max 9
_diffrn_reflns_limit_h_min -9
_diffrn_reflns_limit_k_max 15
_diffrn_reflns_limit_k_min -15
_diffrn_reflns_limit_l_max 25
_diffrn_reflns_limit_l_min -25
_diffrn_reflns_number 53103
_diffrn_reflns_theta_full 25.00
_diffrn_reflns_theta_max 25.00
_diffrn_reflns_theta_min 3.07
_exptl_absorpt_coefficient_mu 0.106
_exptl_absorpt_correction_T_max 0.9944
_exptl_absorpt_correction_T_min 0.9624
_exptl_absorpt_correction_type multi-scan
_exptl_absorpt_process_details 'BRUKER SADABS'
_exptl_crystal_colour red
_exptl_crystal_density_diffrn 1.469
_exptl_crystal_density_method 'not measured'
_exptl_crystal_description NEEDLE
_exptl_crystal_F_000 1024
_exptl_crystal_size_max 0.36
_exptl_crystal_size_mid 0.11
_exptl_crystal_size_min 0.05
_refine_diff_density_max 0.247
_refine_diff_density_min -0.237
_refine_diff_density_rms 0.055
_refine_ls_extinction_method none
_refine_ls_goodness_of_fit_ref 1.161
_refine_ls_hydrogen_treatment riding
_refine_ls_matrix_type full
_refine_ls_number_parameters 165
_refine_ls_number_reflns 1949
_refine_ls_number_restraints 0
_refine_ls_restrained_S_all 1.161
_refine_ls_R_factor_all 0.0604
_refine_ls_R_factor_gt 0.0481
_refine_ls_shift/su_max 0.000
_refine_ls_shift/su_mean 0.000
_refine_ls_structure_factor_coef Fsqd
_refine_ls_weighting_details 'calc w=1/[\s^2^(Fo^2^)+(0.0365P)^2^+2.3868P] where P=(Fo^2^+2Fc^2^)/3'
_refine_ls_weighting_scheme calc
_refine_ls_wR_factor_gt 0.0981
_refine_ls_wR_factor_ref 0.1026
_reflns_number_gt 1671
_reflns_number_total 1949
_reflns_threshold_expression >2sigma(I)
_cod_data_source_file c9nj04339j2.cif
_cod_data_source_block mo_amnq_0m
_cod_depositor_comments
;
The following automatic conversions were performed:

data item '_exptl_absorpt_correction_type' value 'MULTI-SCAN' was
changed to 'multi-scan' in accordance with the
/home/data/users/saulius/crontab/automatic-downloads/rss-feeds/RSC/lib/dictionaries/cif_core.dic
dictionary named 'cif_core.dic' version 2.4.2 last updated on
2011-04-26.

data item '_symmetry_cell_setting' value 'Orthorhombic' was changed
to 'orthorhombic' in accordance with the
/home/data/users/saulius/crontab/automatic-downloads/rss-feeds/RSC/lib/dictionaries/cif_core.dic
dictionary named 'cif_core.dic' version 2.4.2 last updated on
2011-04-26.

Automatic conversion script
Id: cif_fix_values 7556 2019-12-06 15:28:31Z antanas 

 Adding full bibliography for 7059413--7059419.cif.

 Adding full bibliography for 7059413--7059419.cif.
;
_cod_original_sg_symbol_H-M Pbca
_cod_database_code 7059418

loop_
_symmetry_equiv_pos_as_xyz
'x, y, z'
'x+1/2, -y+1/2, -z'
'-x, y+1/2, -z+1/2'
'-x+1/2, -y, z+1/2'
'-x, -y, -z'
'-x-1/2, y-1/2, z'
'x, -y-1/2, z-1/2'
'x-1/2, y, -z-1/2'

loop_
_atom_site_label
_atom_site_type_symbol
_atom_site_fract_x
_atom_site_fract_y
_atom_site_fract_z
_atom_site_U_iso_or_equiv
_atom_site_adp_type
_atom_site_occupancy
_atom_site_symmetry_multiplicity
_atom_site_calc_flag
_atom_site_refinement_flags
_atom_site_disorder_assembly
_atom_site_disorder_group
O1 O 0.31467(17) -0.06412(10) 0.01197(6) 0.0109(3) Uani 1 1 d . . .
O2 O -0.09138(18) 0.04551(11) 0.20314(7) 0.0145(4) Uani 1 1 d . . .
O3 O 0.14769(19) 0.27249(11) 0.13468(7) 0.0170(4) Uani 1 1 d . . .
N1 N 0.4382(2) 0.06614(12) 0.09288(8) 0.0099(4) Uani 1 1 d . . .
H1 H 0.4860 0.0415 0.0586 0.012 Uiso 1 1 calc R . .
N2 N 0.2194(2) 0.13940(12) 0.19647(8) 0.0085(4) Uani 1 1 d . . .
H2 H 0.2602 0.1200 0.2332 0.010 Uiso 1 1 calc R . .
C1 C 0.2197(3) -0.04012(14) 0.05483(9) 0.0081(4) Uani 1 1 d . . .
C2 C 0.2793(3) 0.03560(14) 0.10386(9) 0.0082(4) Uani 1 1 d . . .
C3 C 0.1711(3) 0.06461(14) 0.15164(9) 0.0083(4) Uani 1 1 d . . .
C4 C 0.0034(3) 0.02206(14) 0.15873(9) 0.0084(4) Uani 1 1 d . . .
C5 C -0.2254(3) -0.08874(14) 0.11389(9) 0.0087(4) Uani 1 1 d . . .
H5 H -0.2969 -0.0699 0.1480 0.010 Uiso 1 1 calc R . .
C6 C -0.2864(3) -0.15318(14) 0.06759(10) 0.0100(4) Uani 1 1 d . . .
H6 H -0.3991 -0.1788 0.0704 0.012 Uiso 1 1 calc R . .
C7 C -0.1832(3) -0.18048(15) 0.01698(9) 0.0093(4) Uani 1 1 d . . .
H7 H -0.2259 -0.2240 -0.0149 0.011 Uiso 1 1 calc R . .
C8 C -0.0185(3) -0.14414(14) 0.01319(9) 0.0091(4) Uani 1 1 d . . .
H8 H 0.0519 -0.1626 -0.0214 0.011 Uiso 1 1 calc R . .
C9 C 0.0443(2) -0.08045(14) 0.05997(9) 0.0070(4) Uani 1 1 d . . .
C10 C -0.0595(2) -0.05151(14) 0.11057(9) 0.0082(4) Uani 1 1 d . . .
C11 C 0.5436(3) 0.13454(16) 0.12972(10) 0.0122(5) Uani 1 1 d . . .
H11A H 0.4981 0.2031 0.1265 0.018 Uiso 1 1 calc R . .
H11B H 0.6604 0.1333 0.1135 0.018 Uiso 1 1 calc R . .
H11C H 0.5434 0.1133 0.1740 0.018 Uiso 1 1 calc R . .
C12 C 0.2047(2) 0.23931(15) 0.18440(9) 0.0097(4) Uani 1 1 d . . .
C13 C 0.2703(3) 0.30696(16) 0.23584(10) 0.0153(5) Uani 1 1 d . . .
H13A H 0.3838 0.3316 0.2245 0.023 Uiso 1 1 calc R . .
H13B H 0.2768 0.2691 0.2755 0.023 Uiso 1 1 calc R . .
H13C H 0.1928 0.3643 0.2411 0.023 Uiso 1 1 calc R . .

loop_
_atom_site_aniso_label
_atom_site_aniso_U_11
_atom_site_aniso_U_22
_atom_site_aniso_U_33
_atom_site_aniso_U_23
_atom_site_aniso_U_13
_atom_site_aniso_U_12
O1 0.0095(7) 0.0119(8) 0.0113(8) -0.0024(6) 0.0055(6) 0.0000(6)
O2 0.0126(8) 0.0191(8) 0.0116(8) -0.0057(6) 0.0053(6) -0.0010(6)
O3 0.0230(9) 0.0133(8) 0.0148(8) 0.0012(6) -0.0073(7) 0.0041(7)
N1 0.0072(9) 0.0130(9) 0.0094(9) -0.0032(7) 0.0007(7) -0.0006(7)
N2 0.0090(8) 0.0112(9) 0.0053(8) 0.0001(7) -0.0020(7) 0.0015(7)
C1 0.0102(10) 0.0056(10) 0.0087(10) 0.0025(8) -0.0011(8) 0.0034(8)
C2 0.0080(10) 0.0071(10) 0.0096(10) 0.0037(8) -0.0004(8) 0.0019(8)
C3 0.0118(10) 0.0052(10) 0.0080(10) 0.0011(8) -0.0027(8) 0.0021(8)
C4 0.0096(10) 0.0089(10) 0.0067(10) 0.0018(8) 0.0016(8) 0.0035(8)
C5 0.0087(10) 0.0076(10) 0.0097(10) 0.0032(8) 0.0024(8) 0.0025(8)
C6 0.0073(10) 0.0076(10) 0.0149(11) 0.0041(8) -0.0011(8) 0.0002(8)
C7 0.0118(11) 0.0063(10) 0.0097(10) 0.0008(8) -0.0029(8) -0.0002(8)
C8 0.0120(10) 0.0067(10) 0.0086(10) 0.0020(8) 0.0016(8) 0.0043(8)
C9 0.0080(10) 0.0045(9) 0.0086(10) 0.0032(8) 0.0006(8) 0.0022(8)
C10 0.0110(10) 0.0050(9) 0.0086(10) 0.0028(8) -0.0009(8) 0.0016(8)
C11 0.0066(10) 0.0143(11) 0.0156(11) -0.0027(9) 0.0001(9) -0.0025(9)
C12 0.0051(9) 0.0123(10) 0.0117(11) 0.0001(8) 0.0014(8) 0.0024(8)
C13 0.0195(12) 0.0124(11) 0.0141(12) -0.0032(9) -0.0006(10) -0.0006(9)

loop_
_atom_type_symbol
_atom_type_description
_atom_type_scat_dispersion_real
_atom_type_scat_dispersion_imag
_atom_type_scat_source
C C 0.0033 0.0016 'International Tables Vol C Tables 4.2.6.8 and 6.1.1.4'
H H 0.0000 0.0000 'International Tables Vol C Tables 4.2.6.8 and 6.1.1.4'
N N 0.0061 0.0033 'International Tables Vol C Tables 4.2.6.8 and 6.1.1.4'
O O 0.0106 0.0060 'International Tables Vol C Tables 4.2.6.8 and 6.1.1.4'

loop_
_geom_angle_atom_site_label_1
_geom_angle_atom_site_label_2
_geom_angle_atom_site_label_3
_geom_angle
_geom_angle_site_symmetry_1
_geom_angle_site_symmetry_3
_geom_angle_publ_flag
C2 N1 C11 128.94(17) . . ?
C2 N1 H1 115.5 . . ?
C11 N1 H1 115.5 . . ?
C12 N2 C3 122.18(17) . . ?
C12 N2 H2 118.9 . . ?
C3 N2 H2 118.9 . . ?
O1 C1 C9 122.00(18) . . ?
O1 C1 C2 119.62(18) . . ?
C9 C1 C2 118.36(17) . . ?
N1 C2 C3 128.44(19) . . ?
N1 C2 C1 111.73(17) . . ?
C3 C2 C1 119.83(17) . . ?
C2 C3 N2 121.35(18) . . ?
C2 C3 C4 122.11(18) . . ?
N2 C3 C4 116.54(17) . . ?
O2 C4 C3 122.00(18) . . ?
O2 C4 C10 118.91(18) . . ?
C3 C4 C10 119.09(17) . . ?
C6 C5 C10 120.36(19) . . ?
C6 C5 H5 119.8 . . ?
C10 C5 H5 119.8 . . ?
C5 C6 C7 120.27(19) . . ?
C5 C6 H6 119.9 . . ?
C7 C6 H6 119.9 . . ?
C8 C7 C6 119.91(19) . . ?
C8 C7 H7 120.0 . . ?
C6 C7 H7 120.0 . . ?
C7 C8 C9 120.08(19) . . ?
C7 C8 H8 120.0 . . ?
C9 C8 H8 120.0 . . ?
C8 C9 C10 120.35(18) . . ?
C8 C9 C1 119.73(18) . . ?
C10 C9 C1 119.88(18) . . ?
C5 C10 C9 119.01(18) . . ?
C5 C10 C4 120.32(18) . . ?
C9 C10 C4 120.61(18) . . ?
N1 C11 H11A 109.5 . . ?
N1 C11 H11B 109.5 . . ?
H11A C11 H11B 109.5 . . ?
N1 C11 H11C 109.5 . . ?
H11A C11 H11C 109.5 . . ?
H11B C11 H11C 109.5 . . ?
O3 C12 N2 122.97(18) . . ?
O3 C12 C13 122.27(18) . . ?
N2 C12 C13 114.71(17) . . ?
C12 C13 H13A 109.5 . . ?
C12 C13 H13B 109.5 . . ?
H13A C13 H13B 109.5 . . ?
C12 C13 H13C 109.5 . . ?
H13A C13 H13C 109.5 . . ?
H13B C13 H13C 109.5 . . ?

loop_
_geom_bond_atom_site_label_1
_geom_bond_atom_site_label_2
_geom_bond_distance
_geom_bond_site_symmetry_2
_geom_bond_publ_flag
O1 C1 1.218(2) . ?
O2 C4 1.240(2) . ?
O3 C12 1.227(2) . ?
N1 C2 1.333(3) . ?
N1 C11 1.456(3) . ?
N1 H1 0.8800 . ?
N2 C12 1.355(3) . ?
N2 C3 1.425(3) . ?
N2 H2 0.8800 . ?
C1 C9 1.482(3) . ?
C1 C2 1.519(3) . ?
C2 C3 1.377(3) . ?
C3 C4 1.441(3) . ?
C4 C10 1.496(3) . ?
C5 C6 1.387(3) . ?
C5 C10 1.395(3) . ?
C5 H5 0.9500 . ?
C6 C7 1.393(3) . ?
C6 H6 0.9500 . ?
C7 C8 1.383(3) . ?
C7 H7 0.9500 . ?
C8 C9 1.393(3) . ?
C8 H8 0.9500 . ?
C9 C10 1.401(3) . ?
C11 H11A 0.9800 . ?
C11 H11B 0.9800 . ?
C11 H11C 0.9800 . ?
C12 C13 1.503(3) . ?
C13 H13A 0.9800 . ?
C13 H13B 0.9800 . ?
C13 H13C 0.9800 . ?

loop_
_geom_torsion_atom_site_label_1
_geom_torsion_atom_site_label_2
_geom_torsion_atom_site_label_3
_geom_torsion_atom_site_label_4
_geom_torsion
_geom_torsion_site_symmetry_1
_geom_torsion_site_symmetry_2
_geom_torsion_site_symmetry_3
_geom_torsion_site_symmetry_4
_geom_torsion_publ_flag
C11 N1 C2 C3 3.2(3) . . . . ?
C11 N1 C2 C1 -177.39(18) . . . . ?
O1 C1 C2 N1 -0.9(3) . . . . ?
C9 C1 C2 N1 -179.21(16) . . . . ?
O1 C1 C2 C3 178.61(18) . . . . ?
C9 C1 C2 C3 0.3(3) . . . . ?
N1 C2 C3 N2 2.8(3) . . . . ?
C1 C2 C3 N2 -176.62(16) . . . . ?
N1 C2 C3 C4 -177.79(19) . . . . ?
C1 C2 C3 C4 2.8(3) . . . . ?
C12 N2 C3 C2 82.9(2) . . . . ?
C12 N2 C3 C4 -96.6(2) . . . . ?
C2 C3 C4 O2 177.24(19) . . . . ?
N2 C3 C4 O2 -3.3(3) . . . . ?
C2 C3 C4 C10 -3.7(3) . . . . ?
N2 C3 C4 C10 175.78(16) . . . . ?
C10 C5 C6 C7 -0.7(3) . . . . ?
C5 C6 C7 C8 0.7(3) . . . . ?
C6 C7 C8 C9 0.1(3) . . . . ?
C7 C8 C9 C10 -1.0(3) . . . . ?
C7 C8 C9 C1 -178.70(17) . . . . ?
O1 C1 C9 C8 -3.1(3) . . . . ?
C2 C1 C9 C8 175.24(17) . . . . ?
O1 C1 C9 C10 179.24(18) . . . . ?
C2 C1 C9 C10 -2.5(3) . . . . ?
C6 C5 C10 C9 -0.2(3) . . . . ?
C6 C5 C10 C4 176.91(17) . . . . ?
C8 C9 C10 C5 1.0(3) . . . . ?
C1 C9 C10 C5 178.74(17) . . . . ?
C8 C9 C10 C4 -176.06(17) . . . . ?
C1 C9 C10 C4 1.6(3) . . . . ?
O2 C4 C10 C5 3.4(3) . . . . ?
C3 C4 C10 C5 -175.70(17) . . . . ?
O2 C4 C10 C9 -179.53(18) . . . . ?
C3 C4 C10 C9 1.4(3) . . . . ?
C3 N2 C12 O3 0.7(3) . . . . ?
C3 N2 C12 C13 -177.01(17) . . . . ?
